data_7127312
loop_
_publ_author_name
'Wang, Fang'
'Cannon, Austin T.'
'Bhattacharya, Moumita'
'Baumgarten, Robert'
'VanderLinden, Ryan T.'
'Saouma, Caroline T.'

_publ_section_title
;
 Hydrogenation and electrocatalytic reduction of carbon dioxide to formate
 with a single Co catalyst.
;
_journal_issue 81
_journal_name_full 'Chemical communications (Cambridge, England)'
_journal_page_first 12142
_journal_page_last 12145
_journal_paper_doi 10.1039/d0cc04310a
_journal_volume 56
_journal_year 2020
_chemical_formula_moiety 'C39 H52 Cl Co N P3'
_chemical_formula_sum 'C39 H52 Cl Co N P3'
_chemical_formula_weight 722.10
_space_group_crystal_system triclinic
_space_group_IT_number 2
_space_group_name_Hall '-P 1'
_space_group_name_H-M_alt 'P -1'
_atom_sites_solution_hydrogens geom
_audit_creation_method SHELXL-2016/6
_audit_update_record
;
2020-06-17 deposited with the CCDC.	2020-09-17 downloaded from the CCDC.
;
_cell_angle_alpha 72.006(12)
_cell_angle_beta 76.941(9)
_cell_angle_gamma 71.219(19)
_cell_formula_units_Z 2
_cell_length_a 9.751(3)
_cell_length_b 12.142(6)
_cell_length_c 17.953(7)
_cell_measurement_reflns_used 9042
_cell_measurement_temperature 103(2)
_cell_measurement_theta_max 37.89
_cell_measurement_theta_min 2.39
_cell_volume 1895.0(13)
_computing_structure_refinement 'SHELXL-2016/6 (Sheldrick, 2016)'
_computing_structure_solution 'SHELXT 2014/5 (Sheldrick, 2014)'
_diffrn_ambient_temperature 103(2)
_diffrn_measured_fraction_theta_full 0.999
_diffrn_measured_fraction_theta_max 0.995
_diffrn_measurement_device_type 'BRUKER APEXII CCD'
_diffrn_measurement_method '\w scans'
_diffrn_radiation_type MoK\a
_diffrn_radiation_wavelength 0.71073
_diffrn_reflns_av_R_equivalents 0.0212
_diffrn_reflns_av_unetI/netI 0.0157
_diffrn_reflns_Laue_measured_fraction_full 0.999
_diffrn_reflns_Laue_measured_fraction_max 0.995
_diffrn_reflns_limit_h_max 14
_diffrn_reflns_limit_h_min -14
_diffrn_reflns_limit_k_max 18
_diffrn_reflns_limit_k_min -18
_diffrn_reflns_limit_l_max 27
_diffrn_reflns_limit_l_min -27
_diffrn_reflns_number 76675
_diffrn_reflns_point_group_measured_fraction_full 0.999
_diffrn_reflns_point_group_measured_fraction_max 0.995
_diffrn_reflns_theta_full 25.242
_diffrn_reflns_theta_max 33.103
_diffrn_reflns_theta_min 2.380
_diffrn_source 'Fine-focused sealed tube'
_exptl_absorpt_coefficient_mu 0.677
_exptl_absorpt_correction_T_max 0.747400
_exptl_absorpt_correction_T_min 0.675700
_exptl_absorpt_correction_type multi-scan
_exptl_absorpt_process_details SADABS-2016/2
_exptl_crystal_colour Red
_exptl_crystal_density_diffrn 1.266
_exptl_crystal_description Rhombohedral
_exptl_crystal_F_000 764
_exptl_crystal_size_max 0.600
_exptl_crystal_size_mid 0.400
_exptl_crystal_size_min 0.350
_refine_diff_density_max 0.509
_refine_diff_density_min -0.314
_refine_diff_density_rms 0.053
_refine_ls_extinction_method none
_refine_ls_goodness_of_fit_ref 1.025
_refine_ls_hydrogen_treatment constr
_refine_ls_matrix_type full
_refine_ls_number_parameters 414
_refine_ls_number_reflns 14325
_refine_ls_number_restraints 0
_refine_ls_restrained_S_all 1.025
_refine_ls_R_factor_all 0.0270
_refine_ls_R_factor_gt 0.0226
_refine_ls_shift/su_max 0.003
_refine_ls_shift/su_mean 0.000
_refine_ls_structure_factor_coef Fsqd
_refine_ls_weighting_details 'w=1/[\s^2^(Fo^2^)+(0.0299P)^2^+0.6288P] where P=(Fo^2^+2Fc^2^)/3'
_refine_ls_weighting_scheme calc
_refine_ls_wR_factor_gt 0.0590
_refine_ls_wR_factor_ref 0.0612
_reflns_Friedel_coverage 0.000
_reflns_number_gt 12931
_reflns_number_total 14325
_reflns_threshold_expression 'I > 2\s(I)'
_cod_data_source_file d0cc04310a2.cif
_cod_data_source_block 20180326CS_0m_a
_cod_depositor_comments
;
The following automatic conversions were performed:

data item '_exptl_absorpt_correction_type' value 'Multi-scan' was
changed to 'multi-scan' in accordance with the
/home/data/users/saulius/crontab/automatic-downloads/rss-feeds/RSC/lib/dictionaries/cif_core.dic
dictionary named 'cif_core.dic' version 2.4.2 last updated on
2011-04-26.

Automatic conversion script
Id: cif_fix_values 7556 2019-12-06 15:28:31Z antanas 

 Adding full bibliography for 7127304--7127312.cif.
;
_cod_original_cell_volume 1894.9(13)
_cod_database_code 7127312
_shelx_shelxl_version_number 2016/6
_shelx_space_group_comment
;
The symmetry employed for this shelxl refinement is uniquely defined
by the following loop, which should always be used as a source of
symmetry information in preference to the above space-group names.
They are only intended as comments.
;
_shelx_estimated_absorpt_t_min 0.687
_shelx_estimated_absorpt_t_max 0.797

loop_
_space_group_symop_operation_xyz
'x, y, z'
'-x, -y, -z'

loop_
_atom_site_label
_atom_site_type_symbol
_atom_site_fract_x
_atom_site_fract_y
_atom_site_fract_z
_atom_site_U_iso_or_equiv
_atom_site_adp_type
_atom_site_occupancy
_atom_site_site_symmetry_order
_atom_site_calc_flag
_atom_site_refinement_flags_posn
_atom_site_refinement_flags_adp
_atom_site_refinement_flags_occupancy
_atom_site_disorder_assembly
_atom_site_disorder_group
N1 N 0.72246(7) 0.41914(6) 0.28679(4) 0.01071(11) Uani 1 1 d . . . . .
Co1 Co 0.83269(2) 0.71728(2) 0.30189(2) 0.00821(2) Uani 1 1 d . . . . .
Cl1 Cl 1.05737(2) 0.60808(2) 0.32291(2) 0.01582(4) Uani 1 1 d . . . . .
P1 P 0.81066(2) 0.83839(2) 0.17929(2) 0.00963(4) Uani 1 1 d . . . . .
P2 P 0.64815(2) 0.65936(2) 0.29042(2) 0.00819(3) Uani 1 1 d . . . . .
P3 P 0.68654(2) 0.79467(2) 0.40010(2) 0.00847(3) Uani 1 1 d . . . . .
C1 C 0.61543(8) 0.50825(7) 0.32466(4) 0.01112(12) Uani 1 1 d . . . . .
H1A H 0.616310 0.478961 0.382539 0.013 Uiso 1 1 calc R U . . .
H1B H 0.516813 0.515609 0.314476 0.013 Uiso 1 1 calc R U . . .
C2 C 0.66098(9) 0.31852(7) 0.29694(5) 0.01295(13) Uani 1 1 d . . . . .
H2A H 0.608683 0.299014 0.351353 0.016 Uiso 1 1 calc R U . . .
H2B H 0.741483 0.246496 0.289679 0.016 Uiso 1 1 calc R U . . .
C3 C 0.55668(9) 0.34946(7) 0.23829(5) 0.01304(13) Uani 1 1 d . . . . .
C4 C 0.40621(10) 0.37032(8) 0.26099(6) 0.01859(15) Uani 1 1 d . . . . .
H4 H 0.366872 0.362847 0.315224 0.022 Uiso 1 1 calc R U . . .
C5 C 0.31252(11) 0.40212(9) 0.20479(7) 0.02504(19) Uani 1 1 d . . . . .
H5 H 0.209925 0.416577 0.220806 0.030 Uiso 1 1 calc R U . . .
C6 C 0.36937(12) 0.41259(9) 0.12557(6) 0.02465(19) Uani 1 1 d . . . . .
H6 H 0.305888 0.433518 0.087317 0.030 Uiso 1 1 calc R U . . .
C7 C 0.51954(11) 0.39239(9) 0.10225(6) 0.02243(17) Uani 1 1 d . . . . .
H7 H 0.558515 0.400196 0.047947 0.027 Uiso 1 1 calc R U . . .
C8 C 0.61267(10) 0.36082(8) 0.15821(5) 0.01820(15) Uani 1 1 d . . . . .
H8 H 0.715161 0.346859 0.141929 0.022 Uiso 1 1 calc R U . . .
C9 C 0.86372(9) 0.37667(7) 0.31688(5) 0.01437(13) Uani 1 1 d . . . . .
H9A H 0.851944 0.330569 0.372926 0.017 Uiso 1 1 calc R U . . .
H9B H 0.897938 0.446475 0.314064 0.017 Uiso 1 1 calc R U . . .
C10 C 0.97544(9) 0.29758(7) 0.26824(5) 0.01509(14) Uani 1 1 d . . . . .
C11 C 0.99173(10) 0.33624(9) 0.18571(6) 0.01985(16) Uani 1 1 d . . . . .
H11 H 0.937057 0.414211 0.160723 0.024 Uiso 1 1 calc R U . . .
C12 C 1.08715(11) 0.26179(10) 0.13972(6) 0.02610(19) Uani 1 1 d . . . . .
H12 H 1.096644 0.288672 0.083659 0.031 Uiso 1 1 calc R U . . .
C13 C 1.16846(11) 0.14820(10) 0.17588(7) 0.0289(2) Uani 1 1 d . . . . .
H13 H 1.232578 0.096821 0.144581 0.035 Uiso 1 1 calc R U . . .
C14 C 1.15603(11) 0.10983(9) 0.25761(7) 0.0283(2) Uani 1 1 d . . . . .
H14 H 1.213362 0.032821 0.282285 0.034 Uiso 1 1 calc R U . . .
C15 C 1.05928(10) 0.18419(8) 0.30392(6) 0.02125(17) Uani 1 1 d . . . . .
H15 H 1.050708 0.157240 0.359957 0.026 Uiso 1 1 calc R U . . .
C16 C 0.61774(8) 0.70845(7) 0.18654(4) 0.01074(12) Uani 1 1 d . . . . .
C17 C 0.52433(9) 0.67065(8) 0.15691(5) 0.01494(14) Uani 1 1 d . . . . .
H17 H 0.468033 0.619571 0.191825 0.018 Uiso 1 1 calc R U . . .
C18 C 0.51383(10) 0.70788(8) 0.07623(5) 0.01857(15) Uani 1 1 d . . . . .
H18 H 0.448711 0.683485 0.056565 0.022 Uiso 1 1 calc R U . . .
C19 C 0.59821(10) 0.78053(9) 0.02440(5) 0.01928(16) Uani 1 1 d . . . . .
H19 H 0.592572 0.803925 -0.030683 0.023 Uiso 1 1 calc R U . . .
C20 C 0.69094(10) 0.81893(8) 0.05336(5) 0.01654(14) Uani 1 1 d . . . . .
H20 H 0.748157 0.868785 0.017843 0.020 Uiso 1 1 calc R U . . .
C21 C 0.70060(8) 0.78463(7) 0.13456(4) 0.01162(12) Uani 1 1 d . . . . .
C22 C 0.48044(8) 0.73593(6) 0.34614(4) 0.00970(12) Uani 1 1 d . . . . .
C23 C 0.34008(8) 0.73202(7) 0.34247(5) 0.01353(13) Uani 1 1 d . . . . .
H23 H 0.327124 0.695286 0.305840 0.016 Uiso 1 1 calc R U . . .
C24 C 0.21960(9) 0.78145(8) 0.39199(5) 0.01666(14) Uani 1 1 d . . . . .
H24 H 0.124608 0.779489 0.388641 0.020 Uiso 1 1 calc R U . . .
C25 C 0.23869(9) 0.83396(8) 0.44665(5) 0.01674(15) Uani 1 1 d . . . . .
H25 H 0.156850 0.866433 0.481229 0.020 Uiso 1 1 calc R U . . .
C26 C 0.37763(9) 0.83875(7) 0.45051(5) 0.01363(13) Uani 1 1 d . . . . .
H26 H 0.390021 0.874303 0.487957 0.016 Uiso 1 1 calc R U . . .
C27 C 0.49947(8) 0.79162(6) 0.39965(4) 0.00981(12) Uani 1 1 d . . . . .
C28 C 0.71782(9) 0.69342(7) 0.50062(4) 0.01227(12) Uani 1 1 d . . . . .
H28 H 0.633658 0.723655 0.539455 0.015 Uiso 1 1 calc R U . . .
C29 C 0.85818(10) 0.69291(9) 0.52561(5) 0.02054(16) Uani 1 1 d . . . . .
H29A H 0.941067 0.673917 0.484781 0.031 Uiso 1 1 calc R U . . .
H29B H 0.875141 0.632111 0.575740 0.031 Uiso 1 1 calc R U . . .
H29C H 0.848159 0.772368 0.532306 0.031 Uiso 1 1 calc R U . . .
C30 C 0.71987(10) 0.56539(7) 0.50403(5) 0.01768(15) Uani 1 1 d . . . . .
H30A H 0.627444 0.566544 0.490484 0.027 Uiso 1 1 calc R U . . .
H30B H 0.732154 0.514004 0.557558 0.027 Uiso 1 1 calc R U . . .
H30C H 0.801308 0.533637 0.466252 0.027 Uiso 1 1 calc R U . . .
C31 C 0.66403(8) 0.94481(7) 0.41613(4) 0.01141(12) Uani 1 1 d . . . . .
H31 H 0.630513 0.940185 0.473653 0.014 Uiso 1 1 calc R U . . .
C32 C 0.55323(9) 1.04835(7) 0.36903(5) 0.01475(14) Uani 1 1 d . . . . .
H32A H 0.591944 1.063147 0.312568 0.022 Uiso 1 1 calc R U . . .
H32B H 0.535763 1.121178 0.386543 0.022 Uiso 1 1 calc R U . . .
H32C H 0.461072 1.026994 0.377824 0.022 Uiso 1 1 calc R U . . .
C33 C 0.81312(9) 0.97343(8) 0.39408(5) 0.01749(15) Uani 1 1 d . . . . .
H33A H 0.848913 0.976754 0.338053 0.026 Uiso 1 1 calc R U . . .
H33B H 0.883270 0.910447 0.426548 0.026 Uiso 1 1 calc R U . . .
H33C H 0.802071 1.051284 0.403598 0.026 Uiso 1 1 calc R U . . .
C34 C 0.98514(9) 0.83054(8) 0.11049(5) 0.01543(14) Uani 1 1 d . . . . .
H34 H 0.963713 0.884058 0.057199 0.019 Uiso 1 1 calc R U . . .
C35 C 1.05935(11) 0.70207(9) 0.10273(6) 0.02319(18) Uani 1 1 d . . . . .
H35A H 0.993456 0.674257 0.083386 0.035 Uiso 1 1 calc R U . . .
H35B H 1.082254 0.649007 0.154511 0.035 Uiso 1 1 calc R U . . .
H35C H 1.149894 0.700609 0.065307 0.035 Uiso 1 1 calc R U . . .
C36 C 1.08453(10) 0.87702(10) 0.14146(6) 0.02379(18) Uani 1 1 d . . . . .
H36A H 1.176859 0.874337 0.105468 0.036 Uiso 1 1 calc R U . . .
H36B H 1.104446 0.826274 0.194237 0.036 Uiso 1 1 calc R U . . .
H36C H 1.035740 0.960136 0.144463 0.036 Uiso 1 1 calc R U . . .
C37 C 0.71624(9) 1.00299(7) 0.16044(5) 0.01369(13) Uani 1 1 d . . . . .
H37 H 0.747271 1.033952 0.197688 0.016 Uiso 1 1 calc R U . . .
C38 C 0.55033(9) 1.02121(8) 0.18231(5) 0.01761(15) Uani 1 1 d . . . . .
H38A H 0.502615 1.104742 0.184652 0.026 Uiso 1 1 calc R U . . .
H38B H 0.529563 0.966906 0.234023 0.026 Uiso 1 1 calc R U . . .
H38C H 0.512898 1.003626 0.142235 0.026 Uiso 1 1 calc R U . . .
C39 C 0.75012(12) 1.08090(8) 0.07713(5) 0.02267(18) Uani 1 1 d . . . . .
H39A H 0.720769 1.053678 0.038631 0.034 Uiso 1 1 calc R U . . .
H39B H 0.855305 1.073754 0.064956 0.034 Uiso 1 1 calc R U . . .
H39C H 0.695975 1.165116 0.074498 0.034 Uiso 1 1 calc R U . . .

loop_
_atom_site_aniso_label
_atom_site_aniso_U_11
_atom_site_aniso_U_22
_atom_site_aniso_U_33
_atom_site_aniso_U_23
_atom_site_aniso_U_13
_atom_site_aniso_U_12
N1 0.0105(3) 0.0089(3) 0.0143(3) -0.0043(2) -0.0024(2) -0.0029(2)
Co1 0.00776(4) 0.00881(4) 0.00799(4) -0.00205(3) -0.00126(3) -0.00215(3)
Cl1 0.01050(7) 0.01665(8) 0.01917(8) -0.00340(7) -0.00578(6) -0.00079(6)
P1 0.00946(8) 0.01071(8) 0.00800(7) -0.00154(6) -0.00018(6) -0.00332(6)
P2 0.00895(8) 0.00824(7) 0.00797(7) -0.00258(6) -0.00108(6) -0.00273(6)
P3 0.00935(8) 0.00864(7) 0.00815(7) -0.00274(6) -0.00094(6) -0.00305(6)
C1 0.0127(3) 0.0098(3) 0.0117(3) -0.0033(2) -0.0005(2) -0.0044(2)
C2 0.0147(3) 0.0095(3) 0.0164(3) -0.0032(2) -0.0035(3) -0.0048(2)
C3 0.0144(3) 0.0099(3) 0.0173(3) -0.0051(3) -0.0038(3) -0.0040(2)
C4 0.0148(3) 0.0199(4) 0.0222(4) -0.0048(3) -0.0023(3) -0.0071(3)
C5 0.0162(4) 0.0264(5) 0.0354(5) -0.0074(4) -0.0088(4) -0.0066(3)
C6 0.0275(5) 0.0212(4) 0.0307(5) -0.0076(4) -0.0162(4) -0.0047(3)
C7 0.0295(5) 0.0221(4) 0.0196(4) -0.0099(3) -0.0080(3) -0.0047(3)
C8 0.0179(4) 0.0210(4) 0.0186(4) -0.0105(3) -0.0026(3) -0.0039(3)
C9 0.0132(3) 0.0133(3) 0.0185(3) -0.0056(3) -0.0053(3) -0.0026(3)
C10 0.0109(3) 0.0144(3) 0.0217(4) -0.0064(3) -0.0025(3) -0.0038(3)
C11 0.0146(4) 0.0226(4) 0.0220(4) -0.0070(3) -0.0010(3) -0.0045(3)
C12 0.0175(4) 0.0365(5) 0.0268(5) -0.0154(4) 0.0031(3) -0.0080(4)
C13 0.0160(4) 0.0305(5) 0.0433(6) -0.0221(5) 0.0053(4) -0.0047(4)
C14 0.0180(4) 0.0183(4) 0.0444(6) -0.0104(4) 0.0001(4) -0.0001(3)
C15 0.0156(4) 0.0164(4) 0.0291(4) -0.0046(3) -0.0028(3) -0.0021(3)
C16 0.0120(3) 0.0112(3) 0.0094(3) -0.0034(2) -0.0023(2) -0.0025(2)
C17 0.0174(3) 0.0168(3) 0.0136(3) -0.0046(3) -0.0043(3) -0.0065(3)
C18 0.0224(4) 0.0226(4) 0.0151(3) -0.0062(3) -0.0077(3) -0.0072(3)
C19 0.0241(4) 0.0245(4) 0.0110(3) -0.0045(3) -0.0061(3) -0.0067(3)
C20 0.0196(4) 0.0203(4) 0.0097(3) -0.0020(3) -0.0027(3) -0.0067(3)
C21 0.0124(3) 0.0132(3) 0.0093(3) -0.0030(2) -0.0021(2) -0.0031(2)
C22 0.0094(3) 0.0095(3) 0.0104(3) -0.0028(2) -0.0009(2) -0.0029(2)
C23 0.0106(3) 0.0153(3) 0.0170(3) -0.0069(3) -0.0019(3) -0.0040(3)
C24 0.0098(3) 0.0193(4) 0.0226(4) -0.0089(3) 0.0001(3) -0.0045(3)
C25 0.0113(3) 0.0197(4) 0.0198(4) -0.0095(3) 0.0032(3) -0.0044(3)
C26 0.0128(3) 0.0155(3) 0.0138(3) -0.0071(3) 0.0014(2) -0.0045(3)
C27 0.0101(3) 0.0095(3) 0.0097(3) -0.0024(2) -0.0006(2) -0.0030(2)
C28 0.0147(3) 0.0134(3) 0.0089(3) -0.0019(2) -0.0019(2) -0.0048(3)
C29 0.0226(4) 0.0237(4) 0.0175(4) 0.0011(3) -0.0104(3) -0.0100(3)
C30 0.0246(4) 0.0127(3) 0.0156(3) 0.0007(3) -0.0058(3) -0.0069(3)
C31 0.0124(3) 0.0113(3) 0.0120(3) -0.0050(2) -0.0003(2) -0.0043(2)
C32 0.0166(3) 0.0111(3) 0.0164(3) -0.0039(3) -0.0024(3) -0.0031(3)
C33 0.0149(3) 0.0166(3) 0.0240(4) -0.0073(3) -0.0010(3) -0.0077(3)
C34 0.0120(3) 0.0193(4) 0.0121(3) -0.0026(3) 0.0020(2) -0.0045(3)
C35 0.0189(4) 0.0236(4) 0.0204(4) -0.0078(3) 0.0031(3) 0.0012(3)
C36 0.0168(4) 0.0340(5) 0.0222(4) -0.0045(4) 0.0006(3) -0.0139(4)
C37 0.0157(3) 0.0116(3) 0.0116(3) -0.0014(2) -0.0007(2) -0.0031(3)
C38 0.0147(3) 0.0178(4) 0.0175(4) -0.0052(3) -0.0027(3) 0.0003(3)
C39 0.0298(5) 0.0146(4) 0.0156(4) 0.0016(3) 0.0015(3) -0.0038(3)

loop_
_atom_type_symbol
_atom_type_description
_atom_type_scat_dispersion_real
_atom_type_scat_dispersion_imag
_atom_type_scat_source
C C 0.0033 0.0016 'International Tables Vol C Tables 4.2.6.8 and 6.1.1.4'
H H 0.0000 0.0000 'International Tables Vol C Tables 4.2.6.8 and 6.1.1.4'
Cl Cl 0.1484 0.1585 'International Tables Vol C Tables 4.2.6.8 and 6.1.1.4'
Co Co 0.3494 0.9721 'International Tables Vol C Tables 4.2.6.8 and 6.1.1.4'
N N 0.0061 0.0033 'International Tables Vol C Tables 4.2.6.8 and 6.1.1.4'
P P 0.1023 0.0942 'International Tables Vol C Tables 4.2.6.8 and 6.1.1.4'

loop_
_geom_angle_atom_site_label_1
_geom_angle_atom_site_label_2
_geom_angle_atom_site_label_3
_geom_angle
_geom_angle_site_symmetry_1
_geom_angle_site_symmetry_3
_geom_angle_publ_flag
C1 N1 C9 112.43(6) . . ?
C1 N1 C2 109.05(7) . . ?
C9 N1 C2 111.37(6) . . ?
P2 Co1 Cl1 129.05(3) . . ?
P2 Co1 P3 87.39(2) . . ?
Cl1 Co1 P3 117.47(2) . . ?
P2 Co1 P1 86.62(2) . . ?
Cl1 Co1 P1 115.674(17) . . ?
P3 Co1 P1 115.13(3) . . ?
C21 P1 C34 104.11(5) . . ?
C21 P1 C37 102.09(5) . . ?
C34 P1 C37 104.03(4) . . ?
C21 P1 Co1 107.23(4) . . ?
C34 P1 Co1 114.65(4) . . ?
C37 P1 Co1 122.64(3) . . ?
C16 P2 C22 106.46(4) . . ?
C16 P2 C1 103.03(4) . . ?
C22 P2 C1 96.53(4) . . ?
C16 P2 Co1 109.66(3) . . ?
C22 P2 Co1 108.80(4) . . ?
C1 P2 Co1 129.96(3) . . ?
C27 P3 C31 104.56(4) . . ?
C27 P3 C28 99.53(4) . . ?
C31 P3 C28 101.31(4) . . ?
C27 P3 Co1 107.89(3) . . ?
C31 P3 Co1 127.00(3) . . ?
C28 P3 Co1 113.02(4) . . ?
N1 C1 P2 114.06(6) . . ?
N1 C1 H1A 108.7 . . ?
P2 C1 H1A 108.7 . . ?
N1 C1 H1B 108.7 . . ?
P2 C1 H1B 108.7 . . ?
H1A C1 H1B 107.6 . . ?
N1 C2 C3 111.25(7) . . ?
N1 C2 H2A 109.4 . . ?
C3 C2 H2A 109.4 . . ?
N1 C2 H2B 109.4 . . ?
C3 C2 H2B 109.4 . . ?
H2A C2 H2B 108.0 . . ?
C4 C3 C8 118.91(8) . . ?
C4 C3 C2 122.16(8) . . ?
C8 C3 C2 118.90(8) . . ?
C3 C4 C5 120.62(9) . . ?
C3 C4 H4 119.7 . . ?
C5 C4 H4 119.7 . . ?
C6 C5 C4 119.95(9) . . ?
C6 C5 H5 120.0 . . ?
C4 C5 H5 120.0 . . ?
C5 C6 C7 119.86(9) . . ?
C5 C6 H6 120.1 . . ?
C7 C6 H6 120.1 . . ?
C8 C7 C6 120.14(9) . . ?
C8 C7 H7 119.9 . . ?
C6 C7 H7 119.9 . . ?
C7 C8 C3 120.51(9) . . ?
C7 C8 H8 119.7 . . ?
C3 C8 H8 119.7 . . ?
N1 C9 C10 109.91(7) . . ?
N1 C9 H9A 109.7 . . ?
C10 C9 H9A 109.7 . . ?
N1 C9 H9B 109.7 . . ?
C10 C9 H9B 109.7 . . ?
H9A C9 H9B 108.2 . . ?
C15 C10 C11 118.87(8) . . ?
C15 C10 C9 121.34(8) . . ?
C11 C10 C9 119.75(8) . . ?
C12 C11 C10 120.74(9) . . ?
C12 C11 H11 119.6 . . ?
C10 C11 H11 119.6 . . ?
C13 C12 C11 119.91(10) . . ?
C13 C12 H12 120.0 . . ?
C11 C12 H12 120.0 . . ?
C14 C13 C12 119.96(9) . . ?
C14 C13 H13 120.0 . . ?
C12 C13 H13 120.0 . . ?
C13 C14 C15 120.17(10) . . ?
C13 C14 H14 119.9 . . ?
C15 C14 H14 119.9 . . ?
C10 C15 C14 120.32(10) . . ?
C10 C15 H15 119.8 . . ?
C14 C15 H15 119.8 . . ?
C17 C16 C21 119.74(7) . . ?
C17 C16 P2 124.15(6) . . ?
C21 C16 P2 116.04(6) . . ?
C18 C17 C16 120.12(8) . . ?
C18 C17 H17 119.9 . . ?
C16 C17 H17 119.9 . . ?
C19 C18 C17 120.35(8) . . ?
C19 C18 H18 119.8 . . ?
C17 C18 H18 119.8 . . ?
C18 C19 C20 119.91(8) . . ?
C18 C19 H19 120.0 . . ?
C20 C19 H19 120.0 . . ?
C19 C20 C21 120.57(8) . . ?
C19 C20 H20 119.7 . . ?
C21 C20 H20 119.7 . . ?
C20 C21 C16 119.27(7) . . ?
C20 C21 P1 123.80(6) . . ?
C16 C21 P1 116.88(6) . . ?
C23 C22 C27 119.75(7) . . ?
C23 C22 P2 123.49(6) . . ?
C27 C22 P2 116.53(6) . . ?
C24 C23 C22 120.58(7) . . ?
C24 C23 H23 119.7 . . ?
C22 C23 H23 119.7 . . ?
C23 C24 C25 119.80(8) . . ?
C23 C24 H24 120.1 . . ?
C25 C24 H24 120.1 . . ?
C26 C25 C24 120.04(7) . . ?
C26 C25 H25 120.0 . . ?
C24 C25 H25 120.0 . . ?
C25 C26 C27 120.66(7) . . ?
C25 C26 H26 119.7 . . ?
C27 C26 H26 119.7 . . ?
C26 C27 C22 119.14(7) . . ?
C26 C27 P3 123.70(6) . . ?
C22 C27 P3 117.15(5) . . ?
C30 C28 C29 110.35(7) . . ?
C30 C28 P3 110.23(6) . . ?
C29 C28 P3 112.76(6) . . ?
C30 C28 H28 107.8 . . ?
C29 C28 H28 107.8 . . ?
P3 C28 H28 107.8 . . ?
C28 C29 H29A 109.5 . . ?
C28 C29 H29B 109.5 . . ?
H29A C29 H29B 109.5 . . ?
C28 C29 H29C 109.5 . . ?
H29A C29 H29C 109.5 . . ?
H29B C29 H29C 109.5 . . ?
C28 C30 H30A 109.5 . . ?
C28 C30 H30B 109.5 . . ?
H30A C30 H30B 109.5 . . ?
C28 C30 H30C 109.5 . . ?
H30A C30 H30C 109.5 . . ?
H30B C30 H30C 109.5 . . ?
C32 C31 C33 108.74(7) . . ?
C32 C31 P3 114.13(6) . . ?
C33 C31 P3 109.30(6) . . ?
C32 C31 H31 108.2 . . ?
C33 C31 H31 108.2 . . ?
P3 C31 H31 108.2 . . ?
C31 C32 H32A 109.5 . . ?
C31 C32 H32B 109.5 . . ?
H32A C32 H32B 109.5 . . ?
C31 C32 H32C 109.5 . . ?
H32A C32 H32C 109.5 . . ?
H32B C32 H32C 109.5 . . ?
C31 C33 H33A 109.5 . . ?
C31 C33 H33B 109.5 . . ?
H33A C33 H33B 109.5 . . ?
C31 C33 H33C 109.5 . . ?
H33A C33 H33C 109.5 . . ?
H33B C33 H33C 109.5 . . ?
C35 C34 C36 111.06(8) . . ?
C35 C34 P1 111.03(6) . . ?
C36 C34 P1 108.39(6) . . ?
C35 C34 H34 108.8 . . ?
C36 C34 H34 108.8 . . ?
P1 C34 H34 108.8 . . ?
C34 C35 H35A 109.5 . . ?
C34 C35 H35B 109.5 . . ?
H35A C35 H35B 109.5 . . ?
C34 C35 H35C 109.5 . . ?
H35A C35 H35C 109.5 . . ?
H35B C35 H35C 109.5 . . ?
C34 C36 H36A 109.5 . . ?
C34 C36 H36B 109.5 . . ?
H36A C36 H36B 109.5 . . ?
C34 C36 H36C 109.5 . . ?
H36A C36 H36C 109.5 . . ?
H36B C36 H36C 109.5 . . ?
C39 C37 C38 109.72(7) . . ?
C39 C37 P1 116.74(6) . . ?
C38 C37 P1 109.41(6) . . ?
C39 C37 H37 106.8 . . ?
C38 C37 H37 106.8 . . ?
P1 C37 H37 106.8 . . ?
C37 C38 H38A 109.5 . . ?
C37 C38 H38B 109.5 . . ?
H38A C38 H38B 109.5 . . ?
C37 C38 H38C 109.5 . . ?
H38A C38 H38C 109.5 . . ?
H38B C38 H38C 109.5 . . ?
C37 C39 H39A 109.5 . . ?
C37 C39 H39B 109.5 . . ?
H39A C39 H39B 109.5 . . ?
C37 C39 H39C 109.5 . . ?
H39A C39 H39C 109.5 . . ?
H39B C39 H39C 109.5 . . ?

loop_
_geom_bond_atom_site_label_1
_geom_bond_atom_site_label_2
_geom_bond_distance
_geom_bond_site_symmetry_2
_geom_bond_publ_flag
N1 C1 1.4590(11) . ?
N1 C9 1.4704(11) . ?
N1 C2 1.4730(11) . ?
Co1 P2 2.2015(6) . ?
Co1 Cl1 2.2123(7) . ?
Co1 P3 2.2468(7) . ?
Co1 P1 2.2503(8) . ?
P1 C21 1.8403(9) . ?
P1 C34 1.8568(10) . ?
P1 C37 1.8694(12) . ?
P2 C16 1.8359(11) . ?
P2 C22 1.8427(9) . ?
P2 C1 1.8540(11) . ?
P3 C27 1.8383(10) . ?
P3 C31 1.8688(11) . ?
P3 C28 1.8702(10) . ?
C1 H1A 0.9900 . ?
C1 H1B 0.9900 . ?
C2 C3 1.5093(12) . ?
C2 H2A 0.9900 . ?
C2 H2B 0.9900 . ?
C3 C4 1.3918(13) . ?
C3 C8 1.3983(13) . ?
C4 C5 1.3966(14) . ?
C4 H4 0.9500 . ?
C5 C6 1.3868(16) . ?
C5 H5 0.9500 . ?
C6 C7 1.3909(16) . ?
C6 H6 0.9500 . ?
C7 C8 1.3896(13) . ?
C7 H7 0.9500 . ?
C8 H8 0.9500 . ?
C9 C10 1.5120(12) . ?
C9 H9A 0.9900 . ?
C9 H9B 0.9900 . ?
C10 C15 1.3932(13) . ?
C10 C11 1.3973(14) . ?
C11 C12 1.3917(14) . ?
C11 H11 0.9500 . ?
C12 C13 1.3883(17) . ?
C12 H12 0.9500 . ?
C13 C14 1.3850(18) . ?
C13 H13 0.9500 . ?
C14 C15 1.3990(14) . ?
C14 H14 0.9500 . ?
C15 H15 0.9500 . ?
C16 C17 1.4008(11) . ?
C16 C21 1.4094(12) . ?
C17 C18 1.3948(13) . ?
C17 H17 0.9500 . ?
C18 C19 1.3911(14) . ?
C18 H18 0.9500 . ?
C19 C20 1.3925(13) . ?
C19 H19 0.9500 . ?
C20 C21 1.4033(12) . ?
C20 H20 0.9500 . ?
C22 C23 1.4015(11) . ?
C22 C27 1.4060(11) . ?
C23 C24 1.3908(12) . ?
C23 H23 0.9500 . ?
C24 C25 1.3962(13) . ?
C24 H24 0.9500 . ?
C25 C26 1.3926(12) . ?
C25 H25 0.9500 . ?
C26 C27 1.4027(11) . ?
C26 H26 0.9500 . ?
C28 C30 1.5305(13) . ?
C28 C29 1.5313(13) . ?
C28 H28 1.0000 . ?
C29 H29A 0.9800 . ?
C29 H29B 0.9800 . ?
C29 H29C 0.9800 . ?
C30 H30A 0.9800 . ?
C30 H30B 0.9800 . ?
C30 H30C 0.9800 . ?
C31 C32 1.5310(12) . ?
C31 C33 1.5398(12) . ?
C31 H31 1.0000 . ?
C32 H32A 0.9800 . ?
C32 H32B 0.9800 . ?
C32 H32C 0.9800 . ?
C33 H33A 0.9800 . ?
C33 H33B 0.9800 . ?
C33 H33C 0.9800 . ?
C34 C35 1.5291(15) . ?
C34 C36 1.5352(14) . ?
C34 H34 1.0000 . ?
C35 H35A 0.9800 . ?
C35 H35B 0.9800 . ?
C35 H35C 0.9800 . ?
C36 H36A 0.9800 . ?
C36 H36B 0.9800 . ?
C36 H36C 0.9800 . ?
C37 C39 1.5311(13) . ?
C37 C38 1.5351(13) . ?
C37 H37 1.0000 . ?
C38 H38A 0.9800 . ?
C38 H38B 0.9800 . ?
C38 H38C 0.9800 . ?
C39 H39A 0.9800 . ?
C39 H39B 0.9800 . ?
C39 H39C 0.9800 . ?

loop_
_geom_torsion_atom_site_label_1
_geom_torsion_atom_site_label_2
_geom_torsion_atom_site_label_3
_geom_torsion_atom_site_label_4
_geom_torsion
_geom_torsion_site_symmetry_1
_geom_torsion_site_symmetry_2
_geom_torsion_site_symmetry_3
_geom_torsion_site_symmetry_4
_geom_torsion_publ_flag
C9 N1 C1 P2 74.93(8) . . . . ?
C2 N1 C1 P2 -161.04(5) . . . . ?
C16 P2 C1 N1 66.05(6) . . . . ?
C22 P2 C1 N1 174.66(5) . . . . ?
Co1 P2 C1 N1 -64.07(7) . . . . ?
C1 N1 C2 C3 79.57(8) . . . . ?
C9 N1 C2 C3 -155.77(7) . . . . ?
N1 C2 C3 C4 -108.82(9) . . . . ?
N1 C2 C3 C8 69.36(9) . . . . ?
C8 C3 C4 C5 -0.02(13) . . . . ?
C2 C3 C4 C5 178.16(8) . . . . ?
C3 C4 C5 C6 0.31(15) . . . . ?
C4 C5 C6 C7 -0.56(15) . . . . ?
C5 C6 C7 C8 0.52(15) . . . . ?
C6 C7 C8 C3 -0.23(14) . . . . ?
C4 C3 C8 C7 -0.02(13) . . . . ?
C2 C3 C8 C7 -178.26(8) . . . . ?
C1 N1 C9 C10 -172.56(6) . . . . ?
C2 N1 C9 C10 64.71(9) . . . . ?
N1 C9 C10 C15 -129.22(9) . . . . ?
N1 C9 C10 C11 48.27(10) . . . . ?
C15 C10 C11 C12 1.66(13) . . . . ?
C9 C10 C11 C12 -175.89(8) . . . . ?
C10 C11 C12 C13 -0.64(15) . . . . ?
C11 C12 C13 C14 -0.92(16) . . . . ?
C12 C13 C14 C15 1.44(16) . . . . ?
C11 C10 C15 C14 -1.13(14) . . . . ?
C9 C10 C15 C14 176.38(9) . . . . ?
C13 C14 C15 C10 -0.40(15) . . . . ?
C22 P2 C16 C17 -72.79(8) . . . . ?
C1 P2 C16 C17 28.17(8) . . . . ?
Co1 P2 C16 C17 169.67(6) . . . . ?
C22 P2 C16 C21 110.18(7) . . . . ?
C1 P2 C16 C21 -148.87(6) . . . . ?
Co1 P2 C16 C21 -7.37(6) . . . . ?
C21 C16 C17 C18 0.26(12) . . . . ?
P2 C16 C17 C18 -176.68(7) . . . . ?
C16 C17 C18 C19 1.40(13) . . . . ?
C17 C18 C19 C20 -1.65(14) . . . . ?
C18 C19 C20 C21 0.23(14) . . . . ?
C19 C20 C21 C16 1.41(12) . . . . ?
C19 C20 C21 P1 -175.94(7) . . . . ?
C17 C16 C21 C20 -1.65(11) . . . . ?
P2 C16 C21 C20 175.53(6) . . . . ?
C17 C16 C21 P1 175.89(6) . . . . ?
P2 C16 C21 P1 -6.93(8) . . . . ?
C34 P1 C21 C20 -43.03(8) . . . . ?
C37 P1 C21 C20 65.00(8) . . . . ?
Co1 P1 C21 C20 -164.92(6) . . . . ?
C34 P1 C21 C16 139.55(6) . . . . ?
C37 P1 C21 C16 -112.41(6) . . . . ?
Co1 P1 C21 C16 17.67(6) . . . . ?
C16 P2 C22 C23 52.92(8) . . . . ?
C1 P2 C22 C23 -52.77(7) . . . . ?
Co1 P2 C22 C23 171.03(6) . . . . ?
C16 P2 C22 C27 -132.66(6) . . . . ?
C1 P2 C22 C27 121.65(6) . . . . ?
Co1 P2 C22 C27 -14.56(6) . . . . ?
C27 C22 C23 C24 -0.80(12) . . . . ?
P2 C22 C23 C24 173.45(6) . . . . ?
C22 C23 C24 C25 -0.91(13) . . . . ?
C23 C24 C25 C26 1.18(13) . . . . ?
C24 C25 C26 C27 0.25(13) . . . . ?
C25 C26 C27 C22 -1.94(12) . . . . ?
C25 C26 C27 P3 179.65(6) . . . . ?
C23 C22 C27 C26 2.20(11) . . . . ?
P2 C22 C27 C26 -172.44(6) . . . . ?
C23 C22 C27 P3 -179.29(6) . . . . ?
P2 C22 C27 P3 6.07(8) . . . . ?
C31 P3 C27 C26 -39.14(7) . . . . ?
C28 P3 C27 C26 65.28(8) . . . . ?
Co1 P3 C27 C26 -176.63(6) . . . . ?
C31 P3 C27 C22 142.43(6) . . . . ?
C28 P3 C27 C22 -113.15(7) . . . . ?
Co1 P3 C27 C22 4.94(6) . . . . ?
C27 P3 C28 C30 65.68(6) . . . . ?
C31 P3 C28 C30 172.74(6) . . . . ?
Co1 P3 C28 C30 -48.52(7) . . . . ?
C27 P3 C28 C29 -170.51(6) . . . . ?
C31 P3 C28 C29 -63.44(7) . . . . ?
Co1 P3 C28 C29 75.30(7) . . . . ?
C27 P3 C31 C32 -41.85(6) . . . . ?
C28 P3 C31 C32 -144.93(6) . . . . ?
Co1 P3 C31 C32 84.54(7) . . . . ?
C27 P3 C31 C33 -163.84(6) . . . . ?
C28 P3 C31 C33 93.08(6) . . . . ?
Co1 P3 C31 C33 -37.46(7) . . . . ?
C21 P1 C34 C35 -59.21(7) . . . . ?
C37 P1 C34 C35 -165.79(6) . . . . ?
Co1 P1 C34 C35 57.63(7) . . . . ?
C21 P1 C34 C36 178.55(6) . . . . ?
C37 P1 C34 C36 71.97(7) . . . . ?
Co1 P1 C34 C36 -64.62(7) . . . . ?
C21 P1 C37 C39 -79.04(8) . . . . ?
C34 P1 C37 C39 29.05(8) . . . . ?
Co1 P1 C37 C39 161.16(6) . . . . ?
C21 P1 C37 C38 46.28(6) . . . . ?
C34 P1 C37 C38 154.37(6) . . . . ?
Co1 P1 C37 C38 -73.52(6) . . . . ?
